data_4304909
loop_
_publ_author_name
'Lei Zhou'
'Kenneth M. Nicholas'

_publ_contact_author_address
; 
   Department of Chemistry and Biochemistry
   University of Oklahoma 
   620 Parrington Oval, Room 208
   Norman, OK  73019-3051  USA 
;
_publ_contact_author_email knicholas@ou.edu
_publ_contact_author_fax 1(405)3256111
_publ_contact_author_name 'Prof. Kenneth M. Nicholas'
_publ_contact_author_phone 1(405)3253696
_publ_section_title
;
Imidazole Substituent Effects on Oxidative Reactivity of
Tripodal(imid)2(thioether)CuI Complexes
;
_journal_name_full 'Inorganic Chemistry'
_journal_page_first 4356
_journal_page_last 4367
_journal_paper_doi 10.1021/ic800007t
_journal_volume 47
_journal_year 2008
_chemical_formula_moiety 'C52 H60 Cu2 N8 O4 S2, 2(F6 P), 0.5(H2 O)'
_chemical_formula_sum 'C52 H61 Cu2 F12 N8 O4.5 P2 S2'
_chemical_formula_weight 1351.23
_chemical_name_systematic
; 
 ? 
;
_space_group_IT_number 15
_symmetry_cell_setting monoclinic
_symmetry_space_group_name_Hall '-C 2yc'
_symmetry_space_group_name_H-M 'C 1 2/c 1'
_atom_sites_solution_hydrogens geom
_atom_sites_solution_primary direct
_atom_sites_solution_secondary difmap
_audit_creation_method SHELXL-97
_cell_angle_alpha 90.00
_cell_angle_beta 100.240(8)
_cell_angle_gamma 90.00
_cell_formula_units_Z 4
_cell_length_a 24.906(12)
_cell_length_b 14.336(6)
_cell_length_c 17.529(8)
_cell_measurement_reflns_used 4563
_cell_measurement_temperature 100(2)
_cell_measurement_theta_max 19.12
_cell_measurement_theta_min 2.36
_cell_volume 6159(5)
_computing_cell_refinement 'Bruker SMART'
_computing_data_collection 'Bruker SMART'
_computing_data_reduction 'Bruker SAINT'
_computing_molecular_graphics 'SHELXTL (Sheldrick, 2000)'
_computing_publication_material 'SHELXTL (Sheldrick, 2000)'
_computing_structure_refinement 'SHELXTL (Sheldrick, 2000)'
_computing_structure_solution 'SHELXTL (Sheldrick, 2000)'
_diffrn_ambient_temperature 100(2)
_diffrn_measured_fraction_theta_full 0.999
_diffrn_measured_fraction_theta_max 0.999
_diffrn_measurement_device_type 'CCD Bruker APEX'
_diffrn_measurement_method '\w scans'
_diffrn_radiation_monochromator graphite
_diffrn_radiation_source 'fine-focus sealed tube'
_diffrn_radiation_type MoK\a
_diffrn_radiation_wavelength 0.71073
_diffrn_reflns_av_R_equivalents 0.0525
_diffrn_reflns_av_sigmaI/netI 0.0456
_diffrn_reflns_limit_h_max 29
_diffrn_reflns_limit_h_min -29
_diffrn_reflns_limit_k_max 17
_diffrn_reflns_limit_k_min 0
_diffrn_reflns_limit_l_max 20
_diffrn_reflns_limit_l_min 0
_diffrn_reflns_number 17227
_diffrn_reflns_theta_full 25.00
_diffrn_reflns_theta_max 25.00
_diffrn_reflns_theta_min 1.65
_diffrn_standards_number 0
_exptl_absorpt_coefficient_mu 0.896
_exptl_absorpt_correction_T_max 0.966
_exptl_absorpt_correction_T_min 0.797
_exptl_absorpt_correction_type multi-scan
_exptl_absorpt_process_details 'TWINABS (Sheldrick, 2007)'
_exptl_crystal_colour blue
_exptl_crystal_density_diffrn 1.457
_exptl_crystal_density_method 'not measured'
_exptl_crystal_description prism
_exptl_crystal_F_000 2772
_exptl_crystal_size_max 0.26
_exptl_crystal_size_mid 0.14
_exptl_crystal_size_min 0.04
_refine_diff_density_max 1.621
_refine_diff_density_min -1.031
_refine_diff_density_rms 0.149
_refine_ls_extinction_method none
_refine_ls_goodness_of_fit_ref 1.104
_refine_ls_hydrogen_treatment constr
_refine_ls_matrix_type full
_refine_ls_number_parameters 439
_refine_ls_number_reflns 8203
_refine_ls_number_restraints 523
_refine_ls_restrained_S_all 1.144
_refine_ls_R_factor_all 0.1361
_refine_ls_R_factor_gt 0.1228
_refine_ls_shift/su_max 0.000
_refine_ls_shift/su_mean 0.000
_refine_ls_structure_factor_coef Fsqd
_refine_ls_weighting_details 'calc w=1/[\s^2^(Fo^2^)+(0.1240P)^2^+90.0000P] where P=(Fo^2^+2Fc^2^)/3'
_refine_ls_weighting_scheme calc
_refine_ls_wR_factor_gt 0.2897
_refine_ls_wR_factor_ref 0.2991
_reflns_number_gt 6996
_reflns_number_total 8203
_reflns_threshold_expression I>2\s(I)
_cod_data_source_file ic800007t_si_003.cif
_cod_data_source_block 07087
_cod_depositor_comments
;
The following automatic conversions were performed:
'_symmetry_cell_setting' value 'Monoclinic' changed to 'monoclinic'
according to '/home/saulius/struct/CIF-dictionaries/cif_core.dic'
dictionary named 'cif_core.dic' version 2.4.1 from 2010-06-29.

Automatic conversion script
Id: cif_fix_enum 1527 2010-12-29 10:47:43Z saulius 
;
_cod_original_sg_symbol_H-M 'C 2/c'
_cod_original_formula_sum 'C52 H61 Cu2 F12 N8 O4.50 P2 S2'
_cod_database_code 4304909

loop_
_symmetry_equiv_pos_as_xyz
'x, y, z'
'x, -y, z+1/2'
'x+1/2, y+1/2, z'
'x+1/2, -y+1/2, z+1/2'
'-x, -y, -z'
'-x, y, -z-1/2'
'-x+1/2, -y+1/2, -z'
'-x+1/2, y+1/2, -z-1/2'

loop_
_atom_site_label
_atom_site_type_symbol
_atom_site_fract_x
_atom_site_fract_y
_atom_site_fract_z
_atom_site_U_iso_or_equiv
_atom_site_adp_type
_atom_site_occupancy
_atom_site_symmetry_multiplicity
_atom_site_calc_flag
_atom_site_refinement_flags
_atom_site_disorder_assembly
_atom_site_disorder_group
Cu1 Cu 0.25157(4) 0.76952(7) 0.08526(5) 0.0360(3) Uani 1 1 d U . .
N1 N 0.3083(3) 0.7844(6) 0.1794(4) 0.0489(16) Uani 1 1 d U . .
C2 C 0.3587(4) 0.7483(9) 0.1994(6) 0.061(2) Uani 1 1 d U . .
N3 N 0.3812(4) 0.7836(8) 0.2664(6) 0.077(2) Uani 1 1 d U . .
C4 C 0.4357(6) 0.7537(11) 0.3095(9) 0.097(4) Uani 1 1 d U . .
H4A H 0.4315 0.7349 0.3619 0.146 Uiso 1 1 d R . .
H4B H 0.4618 0.8053 0.3127 0.146 Uiso 1 1 d R . .
H4C H 0.4491 0.7008 0.2830 0.146 Uiso 1 1 d R . .
C5 C 0.3451(5) 0.8429(10) 0.2907(7) 0.077(3) Uani 1 1 d U . .
H5 H 0.3512 0.8777 0.3376 0.092 Uiso 1 1 calc R . .
C6 C 0.2995(4) 0.8439(9) 0.2373(5) 0.061(2) Uani 1 1 d U . .
N7 N 0.1949(3) 0.7767(6) 0.1533(4) 0.0481(17) Uani 1 1 d U . .
C8 C 0.1462(4) 0.7387(8) 0.1460(5) 0.056(2) Uani 1 1 d U . .
N9 N 0.1194(3) 0.7786(9) 0.1980(5) 0.087(4) Uani 1 1 d U . .
C10 C 0.0660(5) 0.7527(10) 0.2164(9) 0.091(4) Uani 1 1 d U . .
H10A H 0.0653 0.7646 0.2713 0.137 Uiso 1 1 d R . .
H10B H 0.0595 0.6862 0.2053 0.137 Uiso 1 1 d R . .
H10C H 0.0375 0.7896 0.1842 0.137 Uiso 1 1 d R . .
C11 C 0.1524(5) 0.8450(9) 0.2380(7) 0.074(3) Uani 1 1 d U . .
H11 H 0.1439 0.8846 0.2777 0.089 Uiso 1 1 calc R . .
C12 C 0.1997(4) 0.8432(9) 0.2099(6) 0.062(3) Uani 1 1 d U . .
C13 C 0.2473(5) 0.8703(10) 0.3731(6) 0.085(3) Uani 1 1 d U . .
H13A H 0.2339 0.8100 0.3511 0.128 Uiso 1 1 d R . .
H13B H 0.2228 0.8935 0.4069 0.128 Uiso 1 1 d R . .
H13C H 0.2841 0.8626 0.4033 0.128 Uiso 1 1 d R . .
O14 O 0.2488(4) 0.9375(6) 0.3119(4) 0.086(2) Uani 1 1 d U . .
C15 C 0.2488(5) 0.8987(9) 0.2355(6) 0.0738(18) Uani 1 1 d U . .
C16 C 0.2522(6) 0.9920(8) 0.1853(8) 0.090(2) Uani 1 1 d U . .
C17 C 0.3101(6) 1.0391(11) 0.2032(9) 0.106(4) Uani 1 1 d U . .
H17A H 0.3096 1.1010 0.1794 0.159 Uiso 1 1 d R . .
H17B H 0.3359 0.9990 0.1824 0.159 Uiso 1 1 d R . .
H17C H 0.3214 1.0448 0.2594 0.159 Uiso 1 1 d R . .
C18 C 0.2163(7) 1.0632(11) 0.2042(9) 0.114(4) Uani 1 1 d U . .
H18A H 0.1861 1.0374 0.2266 0.172 Uiso 1 1 d R . .
H18B H 0.2016 1.1001 0.1582 0.172 Uiso 1 1 d R . .
H18C H 0.2389 1.1031 0.2425 0.172 Uiso 1 1 d R . .
S19 S 0.24476(13) 0.96149(19) 0.08312(18) 0.0708(8) Uani 1 1 d U . .
C20 C 0.1726(5) 0.9662(9) 0.0462(9) 0.093(4) Uani 1 1 d U . .
H20A H 0.1528 0.9366 0.0832 0.139 Uiso 1 1 d R . .
H20B H 0.1646 0.9334 -0.0035 0.139 Uiso 1 1 d R . .
H20C H 0.1612 1.0315 0.0388 0.139 Uiso 1 1 d R . .
C21 C 0.3875(4) 0.6833(8) 0.1555(5) 0.054(2) Uani 1 1 d U . .
C22 C 0.3769(7) 0.5936(11) 0.1594(9) 0.111(4) Uani 1 1 d U . .
H22 H 0.3463 0.5717 0.1796 0.133 Uiso 1 1 calc R . .
C23 C 0.4146(8) 0.5293(13) 0.1309(11) 0.124(4) Uani 1 1 d U . .
H23 H 0.4140 0.4651 0.1439 0.149 Uiso 1 1 calc R . .
C24 C 0.4497(7) 0.5591(11) 0.0873(10) 0.117(6) Uani 1 1 d U . .
H24 H 0.4709 0.5164 0.0637 0.140 Uiso 1 1 calc R . .
C25 C 0.4539(4) 0.6475(9) 0.0781(7) 0.069(3) Uani 1 1 d U . .
H25 H 0.4777 0.6703 0.0455 0.082 Uiso 1 1 calc R . .
C26 C 0.4250(4) 0.7097(7) 0.1142(6) 0.054(2) Uani 1 1 d U . .
H26 H 0.4319 0.7745 0.1096 0.064 Uiso 1 1 calc R . .
C27 C 0.1251(3) 0.6645(7) 0.0933(5) 0.0434(17) Uani 1 1 d U . .
C28 C 0.1580(4) 0.5922(7) 0.0758(6) 0.051(2) Uani 1 1 d U . .
H28 H 0.1950 0.5905 0.1011 0.062 Uiso 1 1 calc R . .
C29 C 0.1392(4) 0.5229(6) 0.0233(7) 0.055(2) Uani 1 1 d U . .
H29 H 0.1633 0.4753 0.0125 0.066 Uiso 1 1 calc R . .
C30 C 0.0854(4) 0.5225(7) -0.0137(7) 0.065(3) Uani 1 1 d U . .
H30 H 0.0719 0.4754 -0.0502 0.077 Uiso 1 1 calc R . .
C31 C 0.0517(4) 0.5932(8) 0.0042(6) 0.062(3) Uani 1 1 d U . .
H31 H 0.0144 0.5933 -0.0196 0.074 Uiso 1 1 calc R . .
C32 C 0.0709(4) 0.6636(7) 0.0558(5) 0.051(2) Uani 1 1 d U . .
H32 H 0.0469 0.7117 0.0658 0.062 Uiso 1 1 calc R . .
O33 O 0.2011(2) 0.7574(4) -0.0122(3) 0.0404(13) Uani 1 1 d U . .
P1A P 0.0944(2) 0.2467(4) -0.0433(3) 0.0490(15) Uani 0.531(6) 1 d PDU A 1
F1A F 0.1148(4) 0.1923(6) -0.1096(5) 0.072(3) Uani 0.531(6) 1 d PDU A 1
F2A F 0.0455(3) 0.1778(6) -0.0476(6) 0.087(3) Uani 0.531(6) 1 d PDU A 1
F3A F 0.0590(3) 0.3110(6) -0.1046(5) 0.069(3) Uani 0.531(6) 1 d PDU A 1
F4A F 0.0741(4) 0.3015(7) 0.0231(5) 0.082(4) Uani 0.531(6) 1 d PDU A 1
F5A F 0.1431(3) 0.3161(6) -0.0391(6) 0.083(3) Uani 0.531(6) 1 d PDU A 1
F6A F 0.1298(4) 0.1830(6) 0.0181(5) 0.077(3) Uani 0.531(6) 1 d PDU A 1
P1A' P 0.0930(2) 0.2333(4) -0.0363(3) 0.0544(18) Uani 0.469(6) 1 d PDU A 2
F1A' F 0.1309(4) 0.1670(7) -0.0740(6) 0.074(3) Uani 0.469(6) 1 d PDU A 2
F2A' F 0.0427(4) 0.2013(7) -0.0979(5) 0.063(3) Uani 0.469(6) 1 d PDU A 2
F3A' F 0.1045(5) 0.3144(7) -0.0912(6) 0.084(3) Uani 0.469(6) 1 d PDU A 2
F4A' F 0.0544(4) 0.2990(7) 0.0012(6) 0.059(3) Uani 0.469(6) 1 d PDU A 2
F5A' F 0.1428(4) 0.2656(8) 0.0256(6) 0.091(4) Uani 0.469(6) 1 d PDU A 2
F6A' F 0.0817(4) 0.1522(6) 0.0188(5) 0.057(3) Uani 0.469(6) 1 d PDU A 2
O1S O 0.0346(14) 0.494(2) 0.195(2) 0.078(9) Uiso 0.25 1 d P . .

loop_
_atom_site_aniso_label
_atom_site_aniso_U_11
_atom_site_aniso_U_22
_atom_site_aniso_U_33
_atom_site_aniso_U_23
_atom_site_aniso_U_13
_atom_site_aniso_U_12
Cu1 0.0308(5) 0.0572(6) 0.0218(5) -0.0085(4) 0.0095(5) -0.0119(5)
N1 0.037(3) 0.077(5) 0.035(4) -0.012(3) 0.016(2) -0.024(3)
C2 0.033(4) 0.118(7) 0.037(5) -0.005(5) 0.021(3) -0.020(4)
N3 0.052(4) 0.115(5) 0.062(4) -0.020(4) 0.008(3) -0.008(4)
C4 0.075(5) 0.127(6) 0.085(6) -0.004(5) 0.001(4) 0.005(5)
C5 0.065(4) 0.107(6) 0.058(5) -0.027(4) 0.008(4) -0.008(4)
C6 0.037(4) 0.123(7) 0.029(4) -0.036(4) 0.019(3) -0.027(4)
N7 0.030(3) 0.089(5) 0.027(3) -0.007(3) 0.010(3) -0.009(3)
C8 0.041(4) 0.101(7) 0.027(5) -0.001(4) 0.012(4) -0.017(4)
N9 0.035(4) 0.200(11) 0.029(4) -0.034(5) 0.013(3) -0.020(5)
C10 0.069(5) 0.130(6) 0.087(6) -0.009(5) 0.043(5) -0.010(4)
C11 0.061(4) 0.107(5) 0.060(5) -0.025(4) 0.027(4) 0.003(4)
C12 0.040(4) 0.111(7) 0.039(6) -0.024(4) 0.015(4) -0.001(4)
C13 0.045(6) 0.159(11) 0.051(5) -0.031(5) 0.008(6) -0.001(8)
O14 0.086(4) 0.110(5) 0.068(3) -0.047(3) 0.028(4) -0.008(4)
C15 0.062(4) 0.109(5) 0.054(4) -0.043(3) 0.018(5) -0.010(4)
C16 0.108(7) 0.086(5) 0.088(5) -0.051(4) 0.049(6) -0.018(5)
C17 0.108(5) 0.111(6) 0.099(6) -0.018(5) 0.015(5) -0.023(5)
C18 0.132(6) 0.112(6) 0.111(6) -0.030(5) 0.052(5) 0.011(5)
S19 0.080(2) 0.0600(14) 0.0803(19) -0.0264(14) 0.0347(18) -0.0131(15)
C20 0.083(6) 0.078(7) 0.120(10) -0.009(8) 0.028(6) 0.015(6)
C21 0.036(5) 0.097(5) 0.031(5) 0.007(4) 0.008(4) -0.015(4)
C22 0.123(6) 0.107(5) 0.115(7) 0.012(5) 0.055(5) -0.021(4)
C23 0.137(7) 0.110(5) 0.131(7) 0.010(5) 0.038(5) 0.000(5)
C24 0.152(15) 0.082(6) 0.132(14) 0.002(9) 0.064(10) 0.037(9)
C25 0.051(6) 0.086(6) 0.072(8) -0.005(6) 0.019(5) 0.025(5)
C26 0.035(5) 0.067(5) 0.064(7) -0.004(5) 0.025(4) 0.003(4)
C27 0.034(4) 0.065(5) 0.028(4) 0.025(3) -0.002(3) -0.011(3)
C28 0.038(4) 0.063(5) 0.051(6) 0.025(4) 0.000(4) -0.014(3)
C29 0.043(4) 0.038(4) 0.083(7) 0.028(4) 0.008(5) -0.001(4)
C30 0.048(5) 0.041(5) 0.097(9) 0.013(5) -0.007(5) -0.019(4)
C31 0.028(4) 0.076(6) 0.073(7) 0.006(5) -0.013(4) -0.010(4)
C32 0.033(4) 0.071(6) 0.050(6) 0.015(4) 0.004(4) -0.018(4)
O33 0.052(3) 0.047(3) 0.024(2) -0.001(2) 0.012(3) -0.002(3)
P1A 0.059(3) 0.036(2) 0.056(3) -0.002(2) 0.021(3) 0.001(2)
F1A 0.083(7) 0.082(6) 0.049(6) -0.015(6) 0.008(6) 0.032(6)
F2A 0.083(6) 0.078(6) 0.102(7) 0.002(6) 0.024(6) -0.004(6)
F3A 0.058(6) 0.081(6) 0.061(6) -0.007(5) -0.009(5) 0.022(6)
F4A 0.112(8) 0.074(6) 0.057(7) 0.005(6) 0.012(7) 0.024(6)
F5A 0.065(6) 0.059(6) 0.119(8) 0.007(6) 0.000(6) 0.005(5)
F6A 0.099(6) 0.064(5) 0.068(5) 0.012(5) 0.009(6) 0.023(5)
P1A' 0.057(3) 0.056(3) 0.053(3) -0.006(3) 0.019(3) 0.002(3)
F1A' 0.075(7) 0.086(7) 0.065(7) 0.007(6) 0.026(6) 0.020(6)
F2A' 0.061(6) 0.079(6) 0.043(6) -0.002(5) -0.002(5) 0.007(5)
F3A' 0.105(7) 0.073(6) 0.076(7) 0.002(6) 0.019(6) -0.010(7)
F4A' 0.066(7) 0.053(6) 0.056(7) 0.014(5) 0.007(6) 0.027(5)
F5A' 0.082(7) 0.104(7) 0.086(7) -0.003(7) 0.006(6) -0.020(6)
F6A' 0.080(7) 0.049(5) 0.049(6) 0.008(5) 0.032(5) 0.018(5)

loop_
_atom_type_symbol
_atom_type_description
_atom_type_scat_dispersion_real
_atom_type_scat_dispersion_imag
_atom_type_scat_source
C C 0.0033 0.0016 'International Tables Vol C Tables 4.2.6.8 and 6.1.1.4'
H H 0.0000 0.0000 'International Tables Vol C Tables 4.2.6.8 and 6.1.1.4'
N N 0.0061 0.0033 'International Tables Vol C Tables 4.2.6.8 and 6.1.1.4'
O O 0.0106 0.0060 'International Tables Vol C Tables 4.2.6.8 and 6.1.1.4'
F F 0.0171 0.0103 'International Tables Vol C Tables 4.2.6.8 and 6.1.1.4'
P P 0.1023 0.0942 'International Tables Vol C Tables 4.2.6.8 and 6.1.1.4'
S S 0.1246 0.1234 'International Tables Vol C Tables 4.2.6.8 and 6.1.1.4'
Cu Cu 0.3201 1.2651 'International Tables Vol C Tables 4.2.6.8 and 6.1.1.4'

loop_
_geom_angle_atom_site_label_1
_geom_angle_atom_site_label_2
_geom_angle_atom_site_label_3
_geom_angle
_geom_angle_site_symmetry_1
_geom_angle_site_symmetry_3
_geom_angle_publ_flag
O33 Cu1 O33 76.9(3) 7_565 . ?
O33 Cu1 N1 98.3(3) 7_565 . ?
O33 Cu1 N1 174.9(3) . . ?
O33 Cu1 N7 169.6(3) 7_565 . ?
O33 Cu1 N7 96.5(3) . . ?
N1 Cu1 N7 88.4(3) . . ?
O33 Cu1 S19 103.53(19) 7_565 . ?
O33 Cu1 S19 92.81(19) . . ?
N1 Cu1 S19 86.4(3) . . ?
N7 Cu1 S19 84.7(3) . . ?
O33 Cu1 Cu1 38.63(18) 7_565 7_565 ?
O33 Cu1 Cu1 38.32(17) . 7_565 ?
N1 Cu1 Cu1 136.9(2) . 7_565 ?
N7 Cu1 Cu1 134.3(2) . 7_565 ?
S19 Cu1 Cu1 100.39(8) . 7_565 ?
C2 N1 C6 108.1(8) . . ?
C2 N1 Cu1 132.0(7) . . ?
C6 N1 Cu1 119.9(7) . . ?
N3 C2 N1 108.4(10) . . ?
N3 C2 C21 122.8(10) . . ?
N1 C2 C21 128.7(9) . . ?
C2 N3 C5 108.7(10) . . ?
C2 N3 C4 123.2(11) . . ?
C5 N3 C4 127.8(11) . . ?
N3 C4 H4A 108.3 . . ?
N3 C4 H4B 110.4 . . ?
H4A C4 H4B 109.5 . . ?
N3 C4 H4C 109.7 . . ?
H4A C4 H4C 109.5 . . ?
H4B C4 H4C 109.5 . . ?
C6 C5 N3 108.3(10) . . ?
C6 C5 H5 125.8 . . ?
N3 C5 H5 125.8 . . ?
C5 C6 N1 106.5(10) . . ?
C5 C6 C15 129.4(9) . . ?
N1 C6 C15 124.1(9) . . ?
C8 N7 C12 108.7(8) . . ?
C8 N7 Cu1 130.9(6) . . ?
C12 N7 Cu1 119.2(6) . . ?
N7 C8 N9 108.4(9) . . ?
N7 C8 C27 126.3(9) . . ?
N9 C8 C27 125.2(9) . . ?
C8 N9 C11 108.5(9) . . ?
C8 N9 C10 128.0(11) . . ?
C11 N9 C10 123.2(10) . . ?
N9 C10 H10A 110.2 . . ?
N9 C10 H10B 109.1 . . ?
H10A C10 H10B 109.5 . . ?
N9 C10 H10C 109.1 . . ?
H10A C10 H10C 109.5 . . ?
H10B C10 H10C 109.5 . . ?
C12 C11 N9 106.4(10) . . ?
C12 C11 H11 126.8 . . ?
N9 C11 H11 126.8 . . ?
C11 C12 N7 108.0(10) . . ?
C11 C12 C15 127.7(10) . . ?
N7 C12 C15 124.3(8) . . ?
O14 C13 H13A 110.2 . . ?
O14 C13 H13B 108.9 . . ?
H13A C13 H13B 109.5 . . ?
O14 C13 H13C 109.3 . . ?
H13A C13 H13C 109.5 . . ?
H13B C13 H13C 109.5 . . ?
C13 O14 C15 115.7(9) . . ?
O14 C15 C12 110.9(9) . . ?
O14 C15 C6 108.8(9) . . ?
C12 C15 C6 112.4(9) . . ?
O14 C15 C16 101.3(9) . . ?
C12 C15 C16 114.0(11) . . ?
C6 C15 C16 108.9(10) . . ?
C18 C16 C17 103.6(11) . . ?
C18 C16 C15 111.6(11) . . ?
C17 C16 C15 112.5(13) . . ?
C18 C16 S19 116.1(12) . . ?
C17 C16 S19 103.2(9) . . ?
C15 C16 S19 109.4(7) . . ?
C16 C17 H17A 111.2 . . ?
C16 C17 H17B 108.2 . . ?
H17A C17 H17B 109.5 . . ?
C16 C17 H17C 109.0 . . ?
H17A C17 H17C 109.5 . . ?
H17B C17 H17C 109.5 . . ?
C16 C18 H18A 112.3 . . ?
C16 C18 H18B 110.5 . . ?
H18A C18 H18B 109.5 . . ?
C16 C18 H18C 105.6 . . ?
H18A C18 H18C 109.5 . . ?
H18B C18 H18C 109.5 . . ?
C20 S19 C16 105.4(7) . . ?
C20 S19 Cu1 95.6(4) . . ?
C16 S19 Cu1 103.4(4) . . ?
S19 C20 H20A 109.5 . . ?
S19 C20 H20B 109.6 . . ?
H20A C20 H20B 109.5 . . ?
S19 C20 H20C 109.3 . . ?
H20A C20 H20C 109.5 . . ?
H20B C20 H20C 109.5 . . ?
C22 C21 C26 118.1(12) . . ?
C22 C21 C2 118.0(10) . . ?
C26 C21 C2 123.8(10) . . ?
C21 C22 C23 116.8(14) . . ?
C21 C22 H22 121.6 . . ?
C23 C22 H22 121.6 . . ?
C24 C23 C22 121.3(16) . . ?
C24 C23 H23 119.3 . . ?
C22 C23 H23 119.3 . . ?
C25 C24 C23 117.8(15) . . ?
C25 C24 H24 121.1 . . ?
C23 C24 H24 121.1 . . ?
C24 C25 C26 121.5(13) . . ?
C24 C25 H25 119.3 . . ?
C26 C25 H25 119.3 . . ?
C21 C26 C25 122.8(11) . . ?
C21 C26 H26 118.6 . . ?
C25 C26 H26 118.6 . . ?
C28 C27 C32 116.7(9) . . ?
C28 C27 C8 121.9(8) . . ?
C32 C27 C8 121.4(10) . . ?
C29 C28 C27 122.8(9) . . ?
C29 C28 H28 118.6 . . ?
C27 C28 H28 118.6 . . ?
C28 C29 C30 120.1(10) . . ?
C28 C29 H29 119.9 . . ?
C30 C29 H29 119.9 . . ?
C29 C30 C31 117.8(10) . . ?
C29 C30 H30 121.1 . . ?
C31 C30 H30 121.1 . . ?
C32 C31 C30 121.9(9) . . ?
C32 C31 H31 119.0 . . ?
C30 C31 H31 119.0 . . ?
C31 C32 C27 120.6(10) . . ?
C31 C32 H32 119.7 . . ?
C27 C32 H32 119.7 . . ?
Cu1 O33 Cu1 103.1(3) 7_565 . ?
F1A P1A F6A 90.1(3) . . ?
F1A P1A F5A 90.0(3) . . ?
F6A P1A F5A 90.1(3) . . ?
F1A P1A F2A 90.1(3) . . ?
F6A P1A F2A 90.2(3) . . ?
F5A P1A F2A 179.6(4) . . ?
F1A P1A F4A 179.8(4) . . ?
F6A P1A F4A 90.0(3) . . ?
F5A P1A F4A 89.8(3) . . ?
F2A P1A F4A 90.0(3) . . ?
F1A P1A F3A 90.1(3) . . ?
F6A P1A F3A 179.7(4) . . ?
F5A P1A F3A 89.7(3) . . ?
F2A P1A F3A 89.9(3) . . ?
F4A P1A F3A 89.8(3) . . ?
F5A' P1A' F1A' 90.5(3) . . ?
F5A' P1A' F3A' 89.9(3) . . ?
F1A' P1A' F3A' 90.1(3) . . ?
F5A' P1A' F6A' 89.9(3) . . ?
F1A' P1A' F6A' 89.9(3) . . ?
F3A' P1A' F6A' 179.8(4) . . ?
F5A' P1A' F4A' 90.1(3) . . ?
F1A' P1A' F4A' 179.3(4) . . ?
F3A' P1A' F4A' 90.2(3) . . ?
F6A' P1A' F4A' 89.8(3) . . ?
F5A' P1A' F2A' 179.5(4) . . ?
F1A' P1A' F2A' 90.0(3) . . ?
F3A' P1A' F2A' 90.3(3) . . ?
F6A' P1A' F2A' 89.9(3) . . ?
F4A' P1A' F2A' 89.4(3) . . ?

loop_
_geom_bond_atom_site_label_1
_geom_bond_atom_site_label_2
_geom_bond_distance
_geom_bond_site_symmetry_2
_geom_bond_publ_flag
Cu1 O33 1.927(6) 7_565 ?
Cu1 O33 1.941(6) . ?
Cu1 N1 1.984(8) . ?
Cu1 N7 2.006(7) . ?
Cu1 S19 2.757(3) . ?
Cu1 Cu1 3.028(2) 7_565 ?
N1 C2 1.345(13) . ?
N1 C6 1.374(12) . ?
C2 N3 1.311(13) . ?
C2 C21 1.474(15) . ?
N3 C5 1.360(15) . ?
N3 C4 1.494(16) . ?
C4 H4A 0.9800 . ?
C4 H4B 0.9800 . ?
C4 H4C 0.9800 . ?
C5 C6 1.337(15) . ?
C5 H5 0.9500 . ?
C6 C15 1.484(16) . ?
N7 C8 1.315(11) . ?
N7 C12 1.366(12) . ?
C8 N9 1.349(13) . ?
C8 C27 1.445(14) . ?
N9 C11 1.367(15) . ?
N9 C10 1.471(14) . ?
C10 H10A 0.9800 . ?
C10 H10B 0.9800 . ?
C10 H10C 0.9800 . ?
C11 C12 1.354(14) . ?
C11 H11 0.9500 . ?
C12 C15 1.461(15) . ?
C13 O14 1.448(15) . ?
C13 H13A 0.9800 . ?
C13 H13B 0.9800 . ?
C13 H13C 0.9800 . ?
O14 C15 1.449(11) . ?
C15 C16 1.612(18) . ?
C16 C18 1.434(18) . ?
C16 C17 1.574(19) . ?
C16 S19 1.820(12) . ?
C17 H17A 0.9800 . ?
C17 H17B 0.9800 . ?
C17 H17C 0.9800 . ?
C18 H18A 0.9800 . ?
C18 H18B 0.9800 . ?
C18 H18C 0.9800 . ?
S19 C20 1.799(13) . ?
C20 H20A 0.9800 . ?
C20 H20B 0.9800 . ?
C20 H20C 0.9799 . ?
C21 C22 1.317(18) . ?
C21 C26 1.334(12) . ?
C22 C23 1.46(2) . ?
C22 H22 0.9500 . ?
C23 C24 1.33(2) . ?
C23 H23 0.9500 . ?
C24 C25 1.284(18) . ?
C24 H24 0.9500 . ?
C25 C26 1.371(13) . ?
C25 H25 0.9500 . ?
C26 H26 0.9500 . ?
C27 C28 1.389(14) . ?
C27 C32 1.391(12) . ?
C28 C29 1.378(14) . ?
C28 H28 0.9500 . ?
C29 C30 1.382(13) . ?
C29 H29 0.9500 . ?
C30 C31 1.387(15) . ?
C30 H30 0.9500 . ?
C31 C32 1.381(14) . ?
C31 H31 0.9500 . ?
C32 H32 0.9500 . ?
O33 Cu1 1.927(6) 7_565 ?
P1A F1A 1.559(6) . ?
P1A F6A 1.559(6) . ?
P1A F5A 1.560(6) . ?
P1A F2A 1.561(6) . ?
P1A F4A 1.562(6) . ?
P1A F3A 1.564(6) . ?
P1A' F5A' 1.566(7) . ?
P1A' F1A' 1.567(7) . ?
P1A' F3A' 1.567(7) . ?
P1A' F6A' 1.569(6) . ?
P1A' F4A' 1.570(7) . ?
P1A' F2A' 1.570(7) . ?

loop_
_geom_torsion_atom_site_label_1
_geom_torsion_atom_site_label_2
_geom_torsion_atom_site_label_3
_geom_torsion_atom_site_label_4
_geom_torsion
_geom_torsion_site_symmetry_1
_geom_torsion_site_symmetry_2
_geom_torsion_site_symmetry_3
_geom_torsion_site_symmetry_4
_geom_torsion_publ_flag
O33 Cu1 N1 C2 -27.3(9) 7_565 . . . ?
N7 Cu1 N1 C2 144.7(9) . . . . ?
S19 Cu1 N1 C2 -130.5(9) . . . . ?
Cu1 Cu1 N1 C2 -29.1(11) 7_565 . . . ?
O33 Cu1 N1 C6 149.6(7) 7_565 . . . ?
N7 Cu1 N1 C6 -38.4(7) . . . . ?
S19 Cu1 N1 C6 46.5(7) . . . . ?
Cu1 Cu1 N1 C6 147.8(6) 7_565 . . . ?
C6 N1 C2 N3 -0.5(12) . . . . ?
Cu1 N1 C2 N3 176.7(7) . . . . ?
C6 N1 C2 C21 -178.1(10) . . . . ?
Cu1 N1 C2 C21 -0.9(17) . . . . ?
N1 C2 N3 C5 0.3(13) . . . . ?
C21 C2 N3 C5 178.0(11) . . . . ?
N1 C2 N3 C4 175.2(11) . . . . ?
C21 C2 N3 C4 -7.1(18) . . . . ?
C2 N3 C5 C6 0.0(15) . . . . ?
C4 N3 C5 C6 -174.5(12) . . . . ?
N3 C5 C6 N1 -0.4(14) . . . . ?
N3 C5 C6 C15 -178.3(12) . . . . ?
C2 N1 C6 C5 0.5(12) . . . . ?
Cu1 N1 C6 C5 -177.1(8) . . . . ?
C2 N1 C6 C15 178.6(11) . . . . ?
Cu1 N1 C6 C15 1.0(14) . . . . ?
O33 Cu1 N7 C8 -19(2) 7_565 . . . ?
O33 Cu1 N7 C8 31.6(10) . . . . ?
N1 Cu1 N7 C8 -149.6(10) . . . . ?
S19 Cu1 N7 C8 123.8(10) . . . . ?
Cu1 Cu1 N7 C8 24.4(11) 7_565 . . . ?
O33 Cu1 N7 C12 174.9(14) 7_565 . . . ?
O33 Cu1 N7 C12 -134.3(8) . . . . ?
N1 Cu1 N7 C12 44.4(8) . . . . ?
S19 Cu1 N7 C12 -42.1(8) . . . . ?
Cu1 Cu1 N7 C12 -141.5(7) 7_565 . . . ?
C12 N7 C8 N9 -1.0(13) . . . . ?
Cu1 N7 C8 N9 -168.0(8) . . . . ?
C12 N7 C8 C27 -179.0(10) . . . . ?
Cu1 N7 C8 C27 14.0(16) . . . . ?
N7 C8 N9 C11 1.2(14) . . . . ?
C27 C8 N9 C11 179.2(10) . . . . ?
N7 C8 N9 C10 -173.6(12) . . . . ?
C27 C8 N9 C10 4(2) . . . . ?
C8 N9 C11 C12 -1.0(15) . . . . ?
C10 N9 C11 C12 174.2(12) . . . . ?
N9 C11 C12 N7 0.4(14) . . . . ?
N9 C11 C12 C15 -177.7(13) . . . . ?
C8 N7 C12 C11 0.4(13) . . . . ?
Cu1 N7 C12 C11 169.2(8) . . . . ?
C8 N7 C12 C15 178.5(11) . . . . ?
Cu1 N7 C12 C15 -12.7(15) . . . . ?
C13 O14 C15 C12 60.0(14) . . . . ?
C13 O14 C15 C6 -64.0(13) . . . . ?
C13 O14 C15 C16 -178.6(10) . . . . ?
C11 C12 C15 O14 18.1(19) . . . . ?
N7 C12 C15 O14 -159.7(10) . . . . ?
C11 C12 C15 C6 140.1(13) . . . . ?
N7 C12 C15 C6 -37.7(15) . . . . ?
C11 C12 C15 C16 -95.4(14) . . . . ?
N7 C12 C15 C16 86.9(14) . . . . ?
C5 C6 C15 O14 -14.5(18) . . . . ?
N1 C6 C15 O14 167.9(10) . . . . ?
C5 C6 C15 C12 -137.6(13) . . . . ?
N1 C6 C15 C12 44.8(15) . . . . ?
C5 C6 C15 C16 95.1(14) . . . . ?
N1 C6 C15 C16 -82.5(13) . . . . ?
O14 C15 C16 C18 -43.6(15) . . . . ?
C12 C15 C16 C18 75.5(14) . . . . ?
C6 C15 C16 C18 -158.2(11) . . . . ?
O14 C15 C16 C17 72.4(12) . . . . ?
C12 C15 C16 C17 -168.5(10) . . . . ?
C6 C15 C16 C17 -42.2(11) . . . . ?
O14 C15 C16 S19 -173.5(9) . . . . ?
C12 C15 C16 S19 -54.5(12) . . . . ?
C6 C15 C16 S19 71.9(11) . . . . ?
C18 C16 S19 C20 -37.8(13) . . . . ?
C17 C16 S19 C20 -150.5(10) . . . . ?
C15 C16 S19 C20 89.6(11) . . . . ?
C18 C16 S19 Cu1 -137.6(11) . . . . ?
C17 C16 S19 Cu1 109.8(9) . . . . ?
C15 C16 S19 Cu1 -10.2(10) . . . . ?
O33 Cu1 S19 C20 116.7(5) 7_565 . . . ?
O33 Cu1 S19 C20 39.5(5) . . . . ?
N1 Cu1 S19 C20 -145.6(5) . . . . ?
N7 Cu1 S19 C20 -56.8(5) . . . . ?
Cu1 Cu1 S19 C20 77.3(5) 7_565 . . . ?
O33 Cu1 S19 C16 -136.0(5) 7_565 . . . ?
O33 Cu1 S19 C16 146.8(5) . . . . ?
N1 Cu1 S19 C16 -38.3(6) . . . . ?
N7 Cu1 S19 C16 50.4(6) . . . . ?
Cu1 Cu1 S19 C16 -175.4(5) 7_565 . . . ?
N3 C2 C21 C22 100.3(15) . . . . ?
N1 C2 C21 C22 -82.4(16) . . . . ?
N3 C2 C21 C26 -77.3(15) . . . . ?
N1 C2 C21 C26 99.9(13) . . . . ?
C26 C21 C22 C23 12(2) . . . . ?
C2 C21 C22 C23 -166.1(13) . . . . ?
C21 C22 C23 C24 -15(3) . . . . ?
C22 C23 C24 C25 8(3) . . . . ?
C23 C24 C25 C26 2(3) . . . . ?
C22 C21 C26 C25 -2.2(17) . . . . ?
C2 C21 C26 C25 175.5(10) . . . . ?
C24 C25 C26 C21 -6(2) . . . . ?
N7 C8 C27 C28 36.2(15) . . . . ?
N9 C8 C27 C28 -141.4(11) . . . . ?
N7 C8 C27 C32 -141.9(10) . . . . ?
N9 C8 C27 C32 40.4(15) . . . . ?
C32 C27 C28 C29 1.0(13) . . . . ?
C8 C27 C28 C29 -177.3(8) . . . . ?
C27 C28 C29 C30 -1.0(14) . . . . ?
C28 C29 C30 C31 -0.3(15) . . . . ?
C29 C30 C31 C32 1.5(16) . . . . ?
C30 C31 C32 C27 -1.5(15) . . . . ?
C28 C27 C32 C31 0.3(13) . . . . ?
C8 C27 C32 C31 178.5(9) . . . . ?
O33 Cu1 O33 Cu1 0.0 7_565 . . 7_565 ?
N7 Cu1 O33 Cu1 -171.7(3) . . . 7_565 ?
S19 Cu1 O33 Cu1 103.2(2) . . . 7_565 ?
